data_7025111
loop_
_publ_author_name
'Klingele, Julia'
'Kaase, Dominic'
'Hilgert, Jakob'
'Steinfeld, Gunther'
'Klingele, Marco H.'
'Lach, Jochen'

_publ_section_title
;
 Triazolopyridines as ligands: structural diversity in iron(II),
 cobalt(II), nickel(II) and copper(II) complexes of
 3-(2-pyridyl)-[1,2,4]triazolo[4,3-a]- pyridine (L&#x00B9;&#x2070;) and
 spin crossover in [Fe(II)(L&#x00B9;&#x2070;)&#x2082;(NCS)&#x2082;].
;
_journal_issue 19
_journal_name_full 'Dalton transactions (Cambridge, England : 2003)'
_journal_page_first 4495
_journal_page_last 4507
_journal_paper_doi 10.1039/b925107c
_journal_volume 39
_journal_year 2010
_chemical_formula_moiety
;
C11 H8 N4
;
_chemical_formula_sum 'C11 H8 N4'
_chemical_formula_weight 196.21
_chemical_name_systematic
;
?
;
_space_group_IT_number 2
_symmetry_cell_setting triclinic
_symmetry_space_group_name_Hall '-P 1'
_symmetry_space_group_name_H-M 'P -1'
_atom_sites_solution_hydrogens geom
_atom_sites_solution_primary direct
_atom_sites_solution_secondary difmap
_audit_creation_method SHELXL-97
_audit_update_record
;
2009-04-29 # Formatted by publCIF
;
_cell_angle_alpha 80.28(3)
_cell_angle_beta 89.82(3)
_cell_angle_gamma 62.16(3)
_cell_formula_units_Z 4
_cell_length_a 7.6616(15)
_cell_length_b 7.6757(15)
_cell_length_c 17.818(4)
_cell_measurement_reflns_used 5808
_cell_measurement_temperature 113(2)
_cell_measurement_theta_max 31.02
_cell_measurement_theta_min 3.02
_cell_volume 909.8(4)
_computing_structure_refinement 'SHELXL-97 (Sheldrick, 1997)'
_computing_structure_solution 'SHELXS-97 (Sheldrick, 1990)'
_diffrn_ambient_temperature 113(2)
_diffrn_measured_fraction_theta_full 0.710
_diffrn_measured_fraction_theta_max 0.710
_diffrn_measurement_device_type 'Rigaku R-Axis SPIDER'
_diffrn_measurement_method '\w scans'
_diffrn_radiation_monochromator graphite
_diffrn_radiation_source 'fine-focus sealed tube'
_diffrn_radiation_type MoK\a
_diffrn_radiation_wavelength 0.71073
_diffrn_reflns_av_R_equivalents 0.0744
_diffrn_reflns_av_sigmaI/netI 0.0715
_diffrn_reflns_limit_h_max 11
_diffrn_reflns_limit_h_min -11
_diffrn_reflns_limit_k_max 11
_diffrn_reflns_limit_k_min -11
_diffrn_reflns_limit_l_max 25
_diffrn_reflns_limit_l_min -25
_diffrn_reflns_number 14620
_diffrn_reflns_theta_full 31.02
_diffrn_reflns_theta_max 31.02
_diffrn_reflns_theta_min 3.02
_exptl_absorpt_coefficient_mu 0.092
_exptl_absorpt_correction_T_max 0.9927
_exptl_absorpt_correction_T_min 0.9553
_exptl_absorpt_correction_type multi-scan
_exptl_absorpt_process_details
;
March 2001 T Higashi
;
_exptl_crystal_colour colourless
_exptl_crystal_density_diffrn 1.433
_exptl_crystal_density_method 'not measured'
_exptl_crystal_description needle
_exptl_crystal_F_000 408
_exptl_crystal_size_max 0.50
_exptl_crystal_size_mid 0.09
_exptl_crystal_size_min 0.08
_refine_diff_density_max 0.321
_refine_diff_density_min -0.377
_refine_diff_density_rms 0.077
_refine_ls_extinction_method none
_refine_ls_goodness_of_fit_ref 1.063
_refine_ls_hydrogen_treatment constr
_refine_ls_matrix_type full
_refine_ls_number_parameters 271
_refine_ls_number_reflns 4122
_refine_ls_number_restraints 0
_refine_ls_restrained_S_all 1.063
_refine_ls_R_factor_all 0.1074
_refine_ls_R_factor_gt 0.0626
_refine_ls_shift/su_max 0.000
_refine_ls_shift/su_mean 0.000
_refine_ls_structure_factor_coef Fsqd
_refine_ls_weighting_details 'calc w=1/[\s^2^(Fo^2^)+(0.1123P)^2^+0.0000P] where P=(Fo^2^+2Fc^2^)/3'
_refine_ls_weighting_scheme calc
_refine_ls_wR_factor_gt 0.1619
_refine_ls_wR_factor_ref 0.2045
_reflns_number_gt 2523
_reflns_number_total 4122
_reflns_threshold_expression >2sigma(I)
_cod_data_source_file b925107c.txt
_cod_data_source_block jmk76_3_2
_cod_depositor_comments
;
The following automatic conversions were performed:

'_exptl_absorpt_correction_type' value 'Multi-scan' changed to
'multi-scan' according to
/home/saulius/struct/CIF-dictionaries/cif_core.dic dictionary named
'cif_core.dic' version 2.4.2 from 2011-04-26.

Automatic conversion script
Id: cif_fix_values 1891 2012-01-12 08:04:46Z andrius 
;
_cod_original_cell_volume 909.8(3)
_cod_original_sg_symbol_H-M P-1
_cod_database_code 7025111

loop_
_symmetry_equiv_pos_as_xyz
'x, y, z'
'-x, -y, -z'

loop_
_atom_site_label
_atom_site_type_symbol
_atom_site_fract_x
_atom_site_fract_y
_atom_site_fract_z
_atom_site_U_iso_or_equiv
_atom_site_adp_type
_atom_site_occupancy
_atom_site_symmetry_multiplicity
_atom_site_calc_flag
_atom_site_refinement_flags
N1 N 0.6063(3) 0.2925(4) 0.58700(12) 0.0283(6) Uani 1 1 d .
N2 N 0.2231(3) 0.3651(4) 0.42500(12) 0.0294(6) Uani 1 1 d .
N3 N 0.2548(3) 0.2731(4) 0.35869(12) 0.0297(6) Uani 1 1 d .
N4 N 0.5491(3) 0.1463(3) 0.43860(11) 0.0241(5) Uani 1 1 d .
C1 C 0.6192(4) 0.3681(4) 0.65500(14) 0.0303(7) Uani 1 1 d .
H1 H 0.7471 0.3220 0.6794 0.036 Uiso 1 1 calc R
C2 C 0.4584(4) 0.5024(4) 0.68657(14) 0.0294(6) Uani 1 1 d .
H2 H 0.4720 0.5472 0.7317 0.035 Uiso 1 1 calc R
C3 C 0.2666(4) 0.5708(4) 0.64607(15) 0.0318(7) Uani 1 1 d .
H3 H 0.1508 0.6645 0.6650 0.038 Uiso 1 1 calc R
C4 C 0.2462(4) 0.4987(4) 0.57597(14) 0.0268(6) Uani 1 1 d .
H4 H 0.1193 0.5436 0.5507 0.032 Uiso 1 1 calc R
C5 C 0.4175(4) 0.3633(4) 0.54804(13) 0.0244(6) Uani 1 1 d .
C6 C 0.3972(4) 0.2909(4) 0.47263(14) 0.0247(6) Uani 1 1 d .
C7 C 0.4527(4) 0.1414(4) 0.36665(14) 0.0275(6) Uani 1 1 d .
C8 C 0.5676(4) 0.0108(4) 0.31541(15) 0.0312(7) Uani 1 1 d .
H8 H 0.5100 0.0083 0.2687 0.037 Uiso 1 1 calc R
C9 C 0.7699(4) -0.1122(4) 0.33924(15) 0.0322(7) Uani 1 1 d .
H9 H 0.8511 -0.2012 0.3076 0.039 Uiso 1 1 calc R
C10 C 0.8642(4) -0.1085(4) 0.41371(15) 0.0317(7) Uani 1 1 d .
H10 H 1.0014 -0.1963 0.4272 0.038 Uiso 1 1 calc R
C11 C 0.7555(4) 0.0193(4) 0.46253(14) 0.0255(6) Uani 1 1 d .
H11 H 0.8143 0.0224 0.5088 0.031 Uiso 1 1 calc R
N21 N 0.8921(3) 0.8931(3) -0.08658(12) 0.0271(5) Uani 1 1 d .
N22 N 1.2802(3) 0.5812(4) 0.07806(12) 0.0298(6) Uani 1 1 d .
N23 N 1.2548(3) 0.5087(4) 0.14380(12) 0.0303(6) Uani 1 1 d .
N24 N 0.9573(3) 0.6870(3) 0.06401(11) 0.0233(5) Uani 1 1 d .
C21 C 0.8743(4) 0.9754(4) -0.15648(15) 0.0316(7) Uani 1 1 d .
H21 H 0.7486 1.0512 -0.1848 0.038 Uiso 1 1 calc R
C22 C 1.0348(4) 0.9509(4) -0.18676(15) 0.0316(7) Uani 1 1 d .
H22 H 1.0276 1.0088 -0.2389 0.038 Uiso 1 1 calc R
C23 C 1.2258(4) 0.8373(4) -0.14335(15) 0.0312(7) Uani 1 1 d .
H23 H 1.3400 0.8235 -0.1684 0.037 Uiso 1 1 calc R
C24 C 1.2494(4) 0.7522(4) -0.07092(15) 0.0285(6) Uani 1 1 d .
H24 H 1.3735 0.6788 -0.0413 0.034 Uiso 1 1 calc R
C25 C 1.0796(4) 0.7818(4) -0.04510(14) 0.0238(6) Uani 1 1 d .
C26 C 1.1055(4) 0.6863(4) 0.03079(14) 0.0253(6) Uani 1 1 d .
C27 C 1.0599(4) 0.5745(4) 0.13506(13) 0.0255(6) Uani 1 1 d .
C28 C 0.9518(4) 0.5462(4) 0.18534(14) 0.0279(6) Uani 1 1 d .
H28 H 1.0052 0.4717 0.2354 0.033 Uiso 1 1 calc R
C29 C 0.7506(4) 0.6315(4) 0.16216(15) 0.0295(6) Uani 1 1 d .
H29 H 0.6701 0.6107 0.1996 0.035 Uiso 1 1 calc R
C30 C 0.6495(4) 0.7471(4) 0.08868(14) 0.0294(6) Uani 1 1 d .
H30 H 0.5106 0.8004 0.0784 0.035 Uiso 1 1 calc R
C31 C 0.7529(4) 0.7723(4) 0.04051(14) 0.0257(6) Uani 1 1 d .
H31 H 0.6997 0.8449 -0.0098 0.031 Uiso 1 1 calc R

loop_
_atom_site_aniso_label
_atom_site_aniso_U_11
_atom_site_aniso_U_22
_atom_site_aniso_U_33
_atom_site_aniso_U_23
_atom_site_aniso_U_13
_atom_site_aniso_U_12
N1 0.0257(12) 0.0354(14) 0.0235(11) 0.0036(9) 0.0024(9) -0.0172(11)
N2 0.0256(12) 0.0375(14) 0.0258(11) 0.0016(9) 0.0034(9) -0.0180(11)
N3 0.0313(13) 0.0357(14) 0.0248(11) -0.0005(9) 0.0034(9) -0.0197(11)
N4 0.0232(11) 0.0298(12) 0.0221(10) 0.0017(9) 0.0043(8) -0.0170(10)
C1 0.0292(15) 0.0387(17) 0.0233(13) 0.0034(11) 0.0013(10) -0.0193(13)
C2 0.0376(16) 0.0347(16) 0.0213(12) -0.0010(11) 0.0057(11) -0.0229(14)
C3 0.0329(16) 0.0353(17) 0.0280(14) -0.0001(11) 0.0092(11) -0.0188(14)
C4 0.0228(13) 0.0288(15) 0.0286(13) 0.0014(11) 0.0041(10) -0.0143(12)
C5 0.0234(13) 0.0288(15) 0.0227(12) 0.0021(10) 0.0037(10) -0.0159(12)
C6 0.0234(13) 0.0272(15) 0.0233(12) 0.0017(10) 0.0037(10) -0.0140(12)
C7 0.0277(14) 0.0362(16) 0.0231(12) 0.0029(11) 0.0014(10) -0.0214(13)
C8 0.0364(16) 0.0363(17) 0.0281(14) -0.0040(11) 0.0052(11) -0.0238(14)
C9 0.0393(17) 0.0332(16) 0.0319(14) -0.0086(12) 0.0156(12) -0.0228(14)
C10 0.0262(15) 0.0350(17) 0.0339(14) -0.0004(12) 0.0074(11) -0.0166(13)
C11 0.0234(13) 0.0237(14) 0.0288(13) 0.0006(10) 0.0031(10) -0.0124(12)
N21 0.0279(12) 0.0299(13) 0.0245(11) -0.0012(9) 0.0055(9) -0.0159(10)
N22 0.0271(12) 0.0347(14) 0.0255(11) -0.0013(9) 0.0039(9) -0.0143(11)
N23 0.0266(13) 0.0367(14) 0.0245(11) 0.0007(10) 0.0023(9) -0.0147(11)
N24 0.0238(11) 0.0253(12) 0.0204(10) -0.0014(8) 0.0027(8) -0.0122(10)
C21 0.0317(15) 0.0386(17) 0.0251(13) -0.0004(11) 0.0023(11) -0.0189(14)
C22 0.0390(17) 0.0314(16) 0.0256(13) -0.0014(11) 0.0090(11) -0.0190(14)
C23 0.0342(16) 0.0309(16) 0.0372(15) -0.0101(12) 0.0157(12) -0.0215(14)
C24 0.0259(14) 0.0290(15) 0.0296(13) -0.0039(11) 0.0054(10) -0.0128(12)
C25 0.0262(14) 0.0239(14) 0.0247(12) -0.0054(10) 0.0066(10) -0.0145(12)
C26 0.0255(14) 0.0266(15) 0.0264(13) -0.0049(10) 0.0048(10) -0.0145(12)
C27 0.0284(14) 0.0259(15) 0.0197(12) -0.0019(10) 0.0004(10) -0.0117(12)
C28 0.0365(16) 0.0303(15) 0.0178(12) -0.0007(10) 0.0043(10) -0.0178(13)
C29 0.0347(16) 0.0298(15) 0.0248(13) -0.0021(10) 0.0067(11) -0.0171(13)
C30 0.0273(15) 0.0346(16) 0.0273(13) -0.0021(11) 0.0049(11) -0.0167(13)
C31 0.0239(14) 0.0281(15) 0.0242(12) 0.0001(10) 0.0000(10) -0.0131(12)

loop_
_atom_type_symbol
_atom_type_description
_atom_type_scat_dispersion_real
_atom_type_scat_dispersion_imag
_atom_type_scat_source
C C 0.0033 0.0016 'International Tables Vol C Tables 4.2.6.8 and 6.1.1.4'
H H 0.0000 0.0000 'International Tables Vol C Tables 4.2.6.8 and 6.1.1.4'
N N 0.0061 0.0033 'International Tables Vol C Tables 4.2.6.8 and 6.1.1.4'

loop_
_geom_angle_atom_site_label_1
_geom_angle_atom_site_label_2
_geom_angle_atom_site_label_3
_geom_angle
C5 N1 C1 119.0(2)
C6 N2 N3 112.5(2)
C7 N3 N2 104.1(2)
C6 N4 C11 131.4(2)
C6 N4 C7 105.6(2)
C11 N4 C7 123.0(2)
C2 C1 N1 124.5(2)
C1 C2 C3 115.4(3)
C2 C3 C4 122.0(3)
C5 C4 C3 118.5(2)
C4 C5 N1 120.6(2)
C4 C5 C6 118.7(2)
N1 C5 C6 120.7(2)
N2 C6 N4 106.8(2)
N2 C6 C5 126.0(2)
N4 C6 C5 127.2(2)
N3 C7 C8 128.2(3)
N3 C7 N4 110.9(2)
C8 C7 N4 120.8(2)
C9 C8 C7 115.6(3)
C8 C9 C10 122.7(3)
C11 C10 C9 122.0(3)
C10 C11 N4 115.8(2)
C21 N21 C25 121.0(2)
N23 N22 C26 112.3(2)
N22 N23 C27 99.5(2)
C26 N24 C27 97.2(2)
C26 N24 C31 133.5(2)
C27 N24 C31 129.3(2)
N21 C21 C22 116.8(3)
C21 C22 C23 121.6(2)
C24 C23 C22 123.3(2)
C25 C24 C23 111.1(3)
C24 C25 C26 111.0(2)
C24 C25 N21 126.3(2)
C26 C25 N21 122.7(2)
N24 C26 N22 112.4(2)
N24 C26 C25 119.8(2)
N22 C26 C25 127.7(2)
N22 C26 C27 68.63(15)
C25 C26 C27 163.6(2)
C28 C27 N23 126.8(2)
C28 C27 N24 114.6(2)
N23 C27 N24 118.5(2)
C28 C27 C26 153.6(2)
N23 C27 C26 79.51(16)
C27 C28 C29 115.9(2)
C28 C29 C30 128.2(2)
C31 C30 C29 115.9(3)
C30 C31 N24 116.1(2)

loop_
_geom_bond_atom_site_label_1
_geom_bond_atom_site_label_2
_geom_bond_distance
N1 C5 1.419(3)
N1 C1 1.452(4)
N2 C6 1.400(3)
N2 N3 1.440(3)
N3 C7 1.365(4)
N4 C6 1.404(3)
N4 C11 1.434(3)
N4 C7 1.496(3)
C1 C2 1.379(4)
C2 C3 1.454(4)
C3 C4 1.486(4)
C4 C5 1.395(4)
C5 C6 1.573(4)
C7 C8 1.447(4)
C8 C9 1.406(4)
C9 C10 1.524(4)
C10 C11 1.391(4)
N21 C21 1.274(3)
N21 C25 1.410(3)
N22 N23 1.264(3)
N22 C26 1.386(3)
N23 C27 1.334(3)
N24 C26 1.277(3)
N24 C27 1.403(3)
N24 C31 1.418(3)
C21 C22 1.285(4)
C22 C23 1.445(4)
C23 C24 1.316(4)
C24 C25 1.308(4)
C25 C26 1.392(3)
C27 C28 1.278(3)
C28 C29 1.395(4)
C29 C30 1.440(4)
C30 C31 1.219(3)

loop_
_geom_torsion_atom_site_label_1
_geom_torsion_atom_site_label_2
_geom_torsion_atom_site_label_3
_geom_torsion_atom_site_label_4
_geom_torsion
C6 N2 N3 C7 -0.3(3)
C5 N1 C1 C2 1.8(4)
N1 C1 C2 C3 -1.1(4)
C1 C2 C3 C4 0.6(4)
C2 C3 C4 C5 -0.9(4)
C3 C4 C5 N1 1.7(3)
C3 C4 C5 C6 -178.4(2)
C1 N1 C5 C4 -2.1(3)
C1 N1 C5 C6 178.0(2)
N3 N2 C6 N4 -0.2(3)
N3 N2 C6 C5 177.7(2)
C11 N4 C6 N2 -178.4(2)
C7 N4 C6 N2 0.5(2)
C11 N4 C6 C5 3.7(4)
C7 N4 C6 C5 -177.3(2)
C4 C5 C6 N2 7.2(4)
N1 C5 C6 N2 -172.9(2)
C4 C5 C6 N4 -175.3(2)
N1 C5 C6 N4 4.6(4)
N2 N3 C7 C8 -178.5(2)
N2 N3 C7 N4 0.6(3)
C6 N4 C7 N3 -0.8(3)
C11 N4 C7 N3 178.3(2)
C6 N4 C7 C8 178.5(2)
C11 N4 C7 C8 -2.4(3)
N3 C7 C8 C9 -179.0(2)
N4 C7 C8 C9 1.9(4)
C7 C8 C9 C10 -0.5(4)
C8 C9 C10 C11 -0.8(4)
C9 C10 C11 N4 0.4(4)
C6 N4 C11 C10 180.0(2)
C7 N4 C11 C10 1.1(3)
C26 N22 N23 C27 -0.5(3)
C25 N21 C21 C22 0.3(4)
N21 C21 C22 C23 -0.7(5)
C21 C22 C23 C24 0.0(5)
C22 C23 C24 C25 1.0(4)
C23 C24 C25 C26 178.1(3)
C23 C24 C25 N21 -1.4(4)
C21 N21 C25 C24 0.8(5)
C21 N21 C25 C26 -178.6(3)
C27 N24 C26 N22 0.4(3)
C31 N24 C26 N22 179.7(3)
C27 N24 C26 C25 179.4(3)
C31 N24 C26 C25 -1.3(5)
C31 N24 C26 C27 179.4(4)
N23 N22 C26 N24 0.1(4)
N23 N22 C26 C25 -178.8(3)
N23 N22 C26 C27 0.4(2)
C24 C25 C26 N24 -175.1(3)
N21 C25 C26 N24 4.4(4)
C24 C25 C26 N22 3.7(4)
N21 C25 C26 N22 -176.8(3)
C24 C25 C26 C27 -173.6(7)
N21 C25 C26 C27 6.0(10)
N22 N23 C27 C28 -179.2(3)
N22 N23 C27 N24 0.8(3)
N22 N23 C27 C26 0.3(2)
C26 N24 C27 C28 179.2(3)
C31 N24 C27 C28 -0.2(4)
C26 N24 C27 N23 -0.8(3)
C31 N24 C27 N23 179.8(3)
C31 N24 C27 C26 -179.4(4)
N24 C26 C27 C28 -1.6(6)
N22 C26 C27 C28 178.8(6)
C25 C26 C27 C28 -3.6(12)
N24 C26 C27 N23 179.3(3)
N22 C26 C27 N23 -0.32(19)
C25 C26 C27 N23 177.3(8)
N22 C26 C27 N24 -179.6(3)
C25 C26 C27 N24 -2.0(8)
N23 C27 C28 C29 179.7(3)
N24 C27 C28 C29 -0.3(4)
C26 C27 C28 C29 0.8(7)
C27 C28 C29 C30 0.1(5)
C28 C29 C30 C31 0.6(5)
C29 C30 C31 N24 -0.9(4)
C26 N24 C31 C30 -178.3(3)
C27 N24 C31 C30 0.9(5)
